data_7718299
loop_
_publ_author_name
'Nugraha, Kahargyan'
'Do, Thomas H.'
'Brown, Seth N.'

_publ_section_title
;
 Bis(iminoxolene)iridium complexes over four oxidation states: from
 sodium-iridium bonding to ligand-centered radicals.
;
_journal_issue 14
_journal_name_full 'Dalton transactions (Cambridge, England : 2003)'
_journal_page_first 5896
_journal_page_last 5905
_journal_paper_doi 10.1039/d5dt00244c
_journal_volume 54
_journal_year 2025
_chemical_formula_moiety 'C40 H46 Br4 Ir N2 O2, 2(C H Cl3)'
_chemical_formula_sum 'C42 H48 Br4 Cl6 Ir N2 O2'
_chemical_formula_weight 1337.36
_chemical_name_common '(Briq)2Ir . 2 CHCl3'
_chemical_name_systematic 'Bis(N-(2,6-dibromophenyl)-4,6-di-tert-butyliminoxolene)-iridium di-chloroform solvate'
_space_group_crystal_system monoclinic
_space_group_IT_number 14
_space_group_name_Hall '-P 2ybc'
_space_group_name_H-M_alt 'P 1 21/c 1'
_atom_sites_solution_hydrogens difmap
_atom_sites_solution_primary direct
_atom_sites_solution_secondary difmap
_audit_creation_method SHELXL-2016/4
_audit_update_record
;
2025-01-19 deposited with the CCDC.	2025-03-11 downloaded from the CCDC.
;
_cell_angle_alpha 90
_cell_angle_beta 101.7892(9)
_cell_angle_gamma 90
_cell_formula_units_Z 2
_cell_length_a 15.6386(4)
_cell_length_b 10.6069(3)
_cell_length_c 14.7633(4)
_cell_measurement_reflns_used 9952
_cell_measurement_temperature 120(2)
_cell_measurement_theta_max 23.283
_cell_measurement_theta_min 2.336
_cell_volume 2397.24(11)
_computing_cell_refinement 'Bruker SAINT (Bruker, 2015)'
_computing_data_collection 'Bruker APEX-3 (Bruker, 2015)'
_computing_data_reduction 'Bruker SAINT (Bruker, 2015)'
_computing_molecular_graphics 'Bruker XP (Bruker, 2015)'
_computing_publication_material 'CIFTAB (Sheldrick, 2008)'
_computing_structure_refinement 'SHELXL-2016/4 (Sheldrick, 2016)'
_computing_structure_solution 'SHELXT-2014/2 (Sheldrick, 2015)'
_diffrn_ambient_temperature 120(2)
_diffrn_detector_area_resol_mean 7.41
_diffrn_measured_fraction_theta_full 1.000
_diffrn_measured_fraction_theta_max 0.998
_diffrn_measurement_device_type 'Bruker PHOTON-II'
_diffrn_measurement_method 'combination of \w and \f-scans'
_diffrn_radiation_type MoK\a
_diffrn_radiation_wavelength 0.71073
_diffrn_reflns_av_R_equivalents 0.0308
_diffrn_reflns_av_unetI/netI 0.0214
_diffrn_reflns_Laue_measured_fraction_full 1.000
_diffrn_reflns_Laue_measured_fraction_max 0.998
_diffrn_reflns_limit_h_max 20
_diffrn_reflns_limit_h_min -20
_diffrn_reflns_limit_k_max 14
_diffrn_reflns_limit_k_min -14
_diffrn_reflns_limit_l_max 19
_diffrn_reflns_limit_l_min -19
_diffrn_reflns_number 32230
_diffrn_reflns_point_group_measured_fraction_full 1.000
_diffrn_reflns_point_group_measured_fraction_max 0.998
_diffrn_reflns_theta_full 25.242
_diffrn_reflns_theta_max 28.300
_diffrn_reflns_theta_min 2.336
_diffrn_source 'fine-focus sealed tube'
_exptl_absorpt_coefficient_mu 6.490
_exptl_absorpt_correction_T_max 0.5032
_exptl_absorpt_correction_T_min 0.3838
_exptl_absorpt_correction_type numerical
_exptl_absorpt_process_details
;
 SADABS 2016/2: Krause, L., Herbst-Irmer, R., Sheldrick G.M. & Stalke D.,
 J. Appl. Cryst. 48 (2015) 3-10
;
_exptl_crystal_colour green
_exptl_crystal_density_diffrn 1.853
_exptl_crystal_density_method 'not measured'
_exptl_crystal_description block
_exptl_crystal_F_000 1298
_exptl_crystal_recrystallization_method
;
Crystals deposited from solution of CHCl3/MeOH.
;
_exptl_crystal_size_max 0.175
_exptl_crystal_size_mid 0.135
_exptl_crystal_size_min 0.129
_refine_diff_density_max 1.784
_refine_diff_density_min -0.724
_refine_diff_density_rms 0.097
_refine_ls_extinction_method none
_refine_ls_goodness_of_fit_ref 1.054
_refine_ls_hydrogen_treatment refall
_refine_ls_matrix_type full
_refine_ls_number_parameters 355
_refine_ls_number_reflns 5950
_refine_ls_number_restraints 0
_refine_ls_restrained_S_all 1.054
_refine_ls_R_factor_all 0.0279
_refine_ls_R_factor_gt 0.0214
_refine_ls_shift/su_max 0.002
_refine_ls_shift/su_mean 0.000
_refine_ls_structure_factor_coef Fsqd
_refine_ls_weighting_details 'w=1/[\s^2^(Fo^2^)+(0.0166P)^2^+3.4434P] where P=(Fo^2^+2Fc^2^)/3'
_refine_ls_weighting_scheme calc
_refine_ls_wR_factor_gt 0.0439
_refine_ls_wR_factor_ref 0.0459
_reflns_Friedel_coverage 0.000
_reflns_number_gt 5245
_reflns_number_total 5950
_reflns_threshold_expression 'I > 2\s(I)'
_cod_data_source_file d5dt00244c3.cif
_cod_data_source_block briq2ir
_cod_depositor_comments 'Adding full bibliography for 7718295--7718301.cif.'
_cod_original_sg_symbol_H-M 'P 21/c'
_cod_database_code 7718299
_shelx_shelxl_version_number 2016/4
_shelx_space_group_comment
;
The symmetry employed for this shelxl refinement is uniquely defined
by the following loop, which should always be used as a source of
symmetry information in preference to the above space-group names.
They are only intended as comments.
;
_shelx_estimated_absorpt_t_min 0.396
_shelx_estimated_absorpt_t_max 0.488
_diffrn_source_monochromator 'Bruker TRIUMPH curved-graphite'

loop_
_space_group_symop_operation_xyz
'x, y, z'
'-x, y+1/2, -z+1/2'
'-x, -y, -z'
'x, -y-1/2, z-1/2'

loop_
_atom_site_label
_atom_site_type_symbol
_atom_site_fract_x
_atom_site_fract_y
_atom_site_fract_z
_atom_site_U_iso_or_equiv
_atom_site_adp_type
_atom_site_occupancy
_atom_site_site_symmetry_order
_atom_site_calc_flag
_atom_site_refinement_flags_posn
_atom_site_refinement_flags_adp
_atom_site_refinement_flags_occupancy
_atom_site_disorder_assembly
_atom_site_disorder_group
IR Ir 0.500000 1.000000 0.500000 0.01206(4) Uani 1 2 d S . P . .
CL2 Cl 0.12140(5) 0.02224(9) 0.21431(5) 0.0426(2) Uani 1 1 d . . . . .
BR2 Br 0.31916(2) 0.87713(3) 0.24431(2) 0.02023(6) Uani 1 1 d . . . . .
CL1 Cl 0.24256(5) 0.15912(7) 0.35383(5) 0.03437(17) Uani 1 1 d . . . . .
C1 C 0.15591(19) 0.0515(3) 0.3338(2) 0.0288(6) Uani 1 1 d . . . . .
H1 H 0.177(2) -0.023(3) 0.366(2) 0.029(9) Uiso 1 1 d . . . . .
BR1 Br 0.56162(2) 0.66111(3) 0.54629(2) 0.02124(6) Uani 1 1 d . . . . .
N1 N 0.42663(13) 0.85896(19) 0.45027(13) 0.0137(4) Uani 1 1 d . . . . .
O1 O 0.40098(11) 1.03353(16) 0.55863(12) 0.0145(3) Uani 1 1 d . . . . .
CL3 Cl 0.06794(6) 0.10474(12) 0.38047(6) 0.0563(3) Uani 1 1 d . . . . .
C11 C 0.33473(15) 0.9510(2) 0.53742(16) 0.0132(4) Uani 1 1 d . . . . .
C12 C 0.34710(15) 0.8514(2) 0.47755(15) 0.0130(4) Uani 1 1 d . . . . .
C13 C 0.28362(16) 0.7585(2) 0.45168(16) 0.0155(5) Uani 1 1 d . . . . .
H13 H 0.2933(18) 0.695(3) 0.415(2) 0.017(7) Uiso 1 1 d . . . . .
C14 C 0.20602(16) 0.7655(2) 0.48369(17) 0.0162(5) Uani 1 1 d . . . . .
C16 C 0.25719(16) 0.9600(2) 0.57126(16) 0.0148(5) Uani 1 1 d . . . . .
C15 C 0.19536(17) 0.8658(3) 0.54254(17) 0.0179(5) Uani 1 1 d . . . . .
H14 H 0.144(2) 0.871(3) 0.563(2) 0.019(7) Uiso 1 1 d . . . . .
C18 C 0.13448(17) 0.6681(3) 0.44963(19) 0.0236(6) Uani 1 1 d . . . . .
C17 C 0.24297(16) 1.0660(2) 0.63851(17) 0.0173(5) Uani 1 1 d . . . . .
C181 C 0.1014(2) 0.6882(4) 0.3456(2) 0.0423(9) Uani 1 1 d . . . . .
H18C H 0.072(3) 0.767(4) 0.331(3) 0.051(13) Uiso 1 1 d . . . . .
H18B H 0.149(2) 0.682(3) 0.313(3) 0.046(11) Uiso 1 1 d . . . . .
H18A H 0.061(2) 0.619(3) 0.319(2) 0.035(9) Uiso 1 1 d . . . . .
C173 C 0.1526(2) 1.0584(3) 0.6625(2) 0.0252(6) Uani 1 1 d . . . . .
H17I H 0.106(2) 1.065(3) 0.609(3) 0.039(10) Uiso 1 1 d . . . . .
H17H H 0.144(2) 0.981(3) 0.692(2) 0.033(9) Uiso 1 1 d . . . . .
H17G H 0.147(2) 1.129(3) 0.703(2) 0.029(9) Uiso 1 1 d . . . . .
C172 C 0.3123(2) 1.0530(3) 0.72836(19) 0.0261(6) Uani 1 1 d . . . . .
H17F H 0.307(2) 0.974(3) 0.754(2) 0.024(8) Uiso 1 1 d . . . . .
H17E H 0.370(2) 1.067(3) 0.716(2) 0.030(9) Uiso 1 1 d . . . . .
H17D H 0.302(2) 1.115(3) 0.772(2) 0.033(9) Uiso 1 1 d . . . . .
C171 C 0.2511(2) 1.1963(3) 0.5960(2) 0.0226(6) Uani 1 1 d . . . . .
H17C H 0.205(2) 1.210(3) 0.546(2) 0.032(9) Uiso 1 1 d . . . . .
H17B H 0.308(2) 1.206(3) 0.576(2) 0.034(9) Uiso 1 1 d . . . . .
H17A H 0.246(2) 1.260(3) 0.638(2) 0.027(8) Uiso 1 1 d . . . . .
C26 C 0.41722(16) 0.7754(2) 0.29211(16) 0.0147(5) Uani 1 1 d . . . . .
C25 C 0.45252(18) 0.7048(3) 0.22998(18) 0.0208(5) Uani 1 1 d . . . . .
H25 H 0.427(2) 0.711(3) 0.169(2) 0.022(8) Uiso 1 1 d . . . . .
C24 C 0.52137(18) 0.6238(3) 0.26255(19) 0.0223(6) Uani 1 1 d . . . . .
H24 H 0.544(2) 0.576(3) 0.228(2) 0.034(9) Uiso 1 1 d . . . . .
C23 C 0.55259(17) 0.6099(3) 0.35661(19) 0.0201(5) Uani 1 1 d . . . . .
H23 H 0.5959(19) 0.552(3) 0.3808(19) 0.015(7) Uiso 1 1 d . . . . .
C22 C 0.51784(16) 0.6831(2) 0.41770(16) 0.0154(5) Uani 1 1 d . . . . .
C21 C 0.45114(15) 0.7706(2) 0.38746(16) 0.0135(5) Uani 1 1 d . . . . .
C182 C 0.0566(2) 0.6824(3) 0.4970(2) 0.0277(6) Uani 1 1 d . . . . .
H18F H 0.073(2) 0.674(3) 0.564(2) 0.035(9) Uiso 1 1 d . . . . .
H18E H 0.0262(19) 0.764(3) 0.484(2) 0.019(8) Uiso 1 1 d . . . . .
H18D H 0.014(2) 0.618(3) 0.479(2) 0.033(9) Uiso 1 1 d . . . . .
C183 C 0.1713(2) 0.5345(3) 0.4676(3) 0.0411(9) Uani 1 1 d . . . . .
H18I H 0.218(3) 0.520(3) 0.435(3) 0.046(11) Uiso 1 1 d . . . . .
H18H H 0.197(3) 0.521(4) 0.537(3) 0.055(12) Uiso 1 1 d . . . . .
H18G H 0.126(3) 0.471(4) 0.446(3) 0.051(11) Uiso 1 1 d . . . . .

loop_
_atom_site_aniso_label
_atom_site_aniso_U_11
_atom_site_aniso_U_22
_atom_site_aniso_U_33
_atom_site_aniso_U_23
_atom_site_aniso_U_13
_atom_site_aniso_U_12
IR 0.01144(6) 0.01267(6) 0.01234(6) -0.00337(5) 0.00307(4) -0.00231(5)
CL2 0.0305(4) 0.0676(6) 0.0257(3) -0.0072(4) -0.0038(3) 0.0160(4)
BR2 0.01809(12) 0.02513(13) 0.01680(11) 0.00313(10) 0.00202(10) 0.00003(10)
CL1 0.0408(4) 0.0318(4) 0.0327(4) 0.0042(3) 0.0125(3) -0.0069(3)
C1 0.0218(14) 0.0409(18) 0.0224(14) 0.0059(13) 0.0013(11) 0.0004(13)
BR1 0.02498(13) 0.02217(13) 0.01536(11) 0.00067(10) 0.00127(10) 0.00257(10)
N1 0.0137(10) 0.0148(10) 0.0129(9) -0.0014(8) 0.0032(8) -0.0014(8)
O1 0.0127(8) 0.0154(9) 0.0161(8) -0.0051(6) 0.0044(7) -0.0021(6)
CL3 0.0261(4) 0.1095(9) 0.0343(4) -0.0111(5) 0.0084(4) 0.0088(5)
C11 0.0136(11) 0.0133(11) 0.0119(10) -0.0002(9) 0.0005(9) -0.0018(9)
C12 0.0133(11) 0.0150(12) 0.0108(10) -0.0007(9) 0.0025(9) -0.0006(9)
C13 0.0168(12) 0.0170(12) 0.0128(11) -0.0037(9) 0.0033(10) -0.0034(9)
C14 0.0147(11) 0.0191(13) 0.0152(11) -0.0007(9) 0.0040(9) -0.0049(9)
C16 0.0144(11) 0.0175(12) 0.0128(10) 0.0000(9) 0.0037(9) 0.0005(9)
C15 0.0155(12) 0.0221(13) 0.0174(11) -0.0001(10) 0.0062(10) -0.0015(10)
C18 0.0197(13) 0.0265(15) 0.0276(14) -0.0089(11) 0.0116(11) -0.0118(11)
C17 0.0164(12) 0.0191(13) 0.0175(11) -0.0044(10) 0.0063(10) 0.0002(10)
C181 0.0317(18) 0.068(3) 0.0278(16) -0.0153(17) 0.0065(14) -0.0284(19)
C173 0.0246(15) 0.0259(16) 0.0293(15) -0.0074(12) 0.0153(13) -0.0015(12)
C172 0.0313(16) 0.0287(16) 0.0177(13) -0.0062(12) 0.0034(12) 0.0093(13)
C171 0.0260(14) 0.0188(14) 0.0250(14) -0.0035(11) 0.0098(12) 0.0011(11)
C26 0.0149(11) 0.0137(12) 0.0159(11) -0.0010(9) 0.0040(9) -0.0036(9)
C25 0.0233(13) 0.0250(14) 0.0143(12) -0.0051(10) 0.0043(10) -0.0054(11)
C24 0.0258(14) 0.0231(14) 0.0198(12) -0.0085(11) 0.0092(11) -0.0003(11)
C23 0.0197(13) 0.0188(13) 0.0228(13) -0.0044(10) 0.0066(11) 0.0019(10)
C22 0.0187(12) 0.0151(12) 0.0122(10) -0.0016(9) 0.0025(9) -0.0042(9)
C21 0.0126(11) 0.0137(11) 0.0152(11) -0.0022(9) 0.0053(9) -0.0035(9)
C182 0.0222(14) 0.0299(17) 0.0346(16) -0.0080(13) 0.0140(13) -0.0127(12)
C183 0.0384(19) 0.0221(16) 0.070(3) -0.0131(16) 0.029(2) -0.0119(14)

loop_
_atom_type_symbol
_atom_type_description
_atom_type_scat_dispersion_real
_atom_type_scat_dispersion_imag
_atom_type_scat_source
C C 0.0033 0.0016 'International Tables Vol C Tables 4.2.6.8 and 6.1.1.4'
H H 0.0000 0.0000 'International Tables Vol C Tables 4.2.6.8 and 6.1.1.4'
N N 0.0061 0.0033 'International Tables Vol C Tables 4.2.6.8 and 6.1.1.4'
O O 0.0106 0.0060 'International Tables Vol C Tables 4.2.6.8 and 6.1.1.4'
Cl Cl 0.1484 0.1585 'International Tables Vol C Tables 4.2.6.8 and 6.1.1.4'
Br Br -0.2901 2.4595 'International Tables Vol C Tables 4.2.6.8 and 6.1.1.4'
Ir Ir -1.4442 7.9887 'International Tables Vol C Tables 4.2.6.8 and 6.1.1.4'

loop_
_geom_angle_atom_site_label_1
_geom_angle_atom_site_label_2
_geom_angle_atom_site_label_3
_geom_angle
_geom_angle_site_symmetry_1
_geom_angle_site_symmetry_3
_geom_angle_publ_flag
N1 IR N1 180.0 3_676 . ?
N1 IR O1 81.19(8) 3_676 3_676 ?
N1 IR O1 98.81(8) . 3_676 ?
N1 IR O1 98.81(8) 3_676 . ?
N1 IR O1 81.19(8) . . ?
O1 IR O1 180.0 3_676 . ?
CL1 C1 CL3 111.49(19) . . ?
CL1 C1 CL2 110.57(16) . . ?
CL3 C1 CL2 110.20(16) . . ?
CL1 C1 H1 107(2) . . ?
CL3 C1 H1 107(2) . . ?
CL2 C1 H1 111(2) . . ?
C12 N1 C21 121.85(19) . . ?
C12 N1 IR 115.60(15) . . ?
C21 N1 IR 122.52(15) . . ?
C11 O1 IR 114.92(14) . . ?
O1 C11 C16 123.6(2) . . ?
O1 C11 C12 115.8(2) . . ?
C16 C11 C12 120.6(2) . . ?
N1 C12 C13 126.3(2) . . ?
N1 C12 C11 112.5(2) . . ?
C13 C12 C11 121.2(2) . . ?
C14 C13 C12 119.4(2) . . ?
C14 C13 H13 120.8(18) . . ?
C12 C13 H13 119.9(18) . . ?
C13 C14 C15 118.2(2) . . ?
C13 C14 C18 118.8(2) . . ?
C15 C14 C18 122.9(2) . . ?
C15 C16 C11 116.0(2) . . ?
C15 C16 C17 122.3(2) . . ?
C11 C16 C17 121.7(2) . . ?
C16 C15 C14 124.6(2) . . ?
C16 C15 H14 117.1(19) . . ?
C14 C15 H14 118.3(19) . . ?
C14 C18 C182 112.3(2) . . ?
C14 C18 C181 108.0(2) . . ?
C182 C18 C181 107.9(3) . . ?
C14 C18 C183 110.1(2) . . ?
C182 C18 C183 108.6(2) . . ?
C181 C18 C183 109.9(3) . . ?
C173 C17 C171 107.5(2) . . ?
C173 C17 C172 108.5(2) . . ?
C171 C17 C172 109.3(2) . . ?
C173 C17 C16 111.8(2) . . ?
C171 C17 C16 111.0(2) . . ?
C172 C17 C16 108.7(2) . . ?
C18 C181 H18C 113(2) . . ?
C18 C181 H18B 110(2) . . ?
H18C C181 H18B 110(3) . . ?
C18 C181 H18A 110(2) . . ?
H18C C181 H18A 108(3) . . ?
H18B C181 H18A 105(3) . . ?
C17 C173 H17I 113(2) . . ?
C17 C173 H17H 112(2) . . ?
H17I C173 H17H 106(3) . . ?
C17 C173 H17G 107.9(19) . . ?
H17I C173 H17G 107(3) . . ?
H17H C173 H17G 110(3) . . ?
C17 C172 H17F 109(2) . . ?
C17 C172 H17E 110(2) . . ?
H17F C172 H17E 112(3) . . ?
C17 C172 H17D 109(2) . . ?
H17F C172 H17D 108(3) . . ?
H17E C172 H17D 109(3) . . ?
C17 C171 H17C 111(2) . . ?
C17 C171 H17B 112(2) . . ?
H17C C171 H17B 109(3) . . ?
C17 C171 H17A 111(2) . . ?
H17C C171 H17A 105(3) . . ?
H17B C171 H17A 109(3) . . ?
C25 C26 C21 121.8(2) . . ?
C25 C26 BR2 117.69(19) . . ?
C21 C26 BR2 120.53(18) . . ?
C26 C25 C24 119.5(2) . . ?
C26 C25 H25 117.6(19) . . ?
C24 C25 H25 122.8(19) . . ?
C23 C24 C25 120.3(2) . . ?
C23 C24 H24 116(2) . . ?
C25 C24 H24 124(2) . . ?
C24 C23 C22 119.3(3) . . ?
C24 C23 H23 122.5(18) . . ?
C22 C23 H23 118.1(18) . . ?
C23 C22 C21 122.1(2) . . ?
C23 C22 BR1 118.3(2) . . ?
C21 C22 BR1 119.62(18) . . ?
C22 C21 C26 116.7(2) . . ?
C22 C21 N1 120.7(2) . . ?
C26 C21 N1 122.2(2) . . ?
C18 C182 H18F 112(2) . . ?
C18 C182 H18E 113.4(17) . . ?
H18F C182 H18E 107(3) . . ?
C18 C182 H18D 112(2) . . ?
H18F C182 H18D 105(3) . . ?
H18E C182 H18D 107(3) . . ?
C18 C183 H18I 111(2) . . ?
C18 C183 H18H 111(2) . . ?
H18I C183 H18H 107(3) . . ?
C18 C183 H18G 111(2) . . ?
H18I C183 H18G 108(3) . . ?
H18H C183 H18G 109(3) . . ?

loop_
_geom_bond_atom_site_label_1
_geom_bond_atom_site_label_2
_geom_bond_distance
_geom_bond_site_symmetry_2
_geom_bond_publ_flag
IR N1 1.936(2) 3_676 ?
IR N1 1.936(2) . ?
IR O1 1.9547(16) 3_676 ?
IR O1 1.9548(16) . ?
CL2 C1 1.764(3) . ?
BR2 C26 1.890(3) . ?
CL1 C1 1.750(3) . ?
C1 CL3 1.753(3) . ?
C1 H1 0.95(3) . ?
BR1 C22 1.896(2) . ?
N1 C12 1.386(3) . ?
N1 C21 1.425(3) . ?
O1 C11 1.343(3) . ?
C11 C16 1.406(3) . ?
C11 C12 1.416(3) . ?
C12 C13 1.396(3) . ?
C13 C14 1.391(3) . ?
C13 H13 0.90(3) . ?
C14 C15 1.405(4) . ?
C14 C18 1.531(3) . ?
C16 C15 1.395(4) . ?
C16 C17 1.546(3) . ?
C15 H14 0.91(3) . ?
C18 C182 1.531(4) . ?
C18 C181 1.532(4) . ?
C18 C183 1.532(5) . ?
C17 C173 1.528(4) . ?
C17 C171 1.534(4) . ?
C17 C172 1.538(4) . ?
C181 H18C 0.95(4) . ?
C181 H18B 0.96(4) . ?
C181 H18A 0.99(4) . ?
C173 H17I 0.95(4) . ?
C173 H17H 0.96(4) . ?
C173 H17G 0.98(3) . ?
C172 H17F 0.93(3) . ?
C172 H17E 0.96(3) . ?
C172 H17D 0.96(4) . ?
C171 H17C 0.93(4) . ?
C171 H17B 1.00(3) . ?
C171 H17A 0.93(3) . ?
C26 C25 1.383(3) . ?
C26 C21 1.400(3) . ?
C25 C24 1.385(4) . ?
C25 H25 0.92(3) . ?
C24 C23 1.383(4) . ?
C24 H24 0.86(3) . ?
C23 C22 1.383(3) . ?
C23 H23 0.93(3) . ?
C22 C21 1.399(3) . ?
C182 H18F 0.98(4) . ?
C182 H18E 0.99(3) . ?
C182 H18D 0.95(4) . ?
C183 H18I 0.96(4) . ?
C183 H18H 1.02(4) . ?
C183 H18G 0.98(4) . ?
